data_2101329
loop_
_publ_author_name
'Destro, R.'
'Merati, F.'

_publ_section_title
;
 Bond lengths, and beyond
;
_journal_issue 4
_journal_name_full 'Acta Crystallographica Section B'
_journal_page_first 559
_journal_page_last 570
_journal_paper_doi 10.1107/S0108768195005088
_journal_volume 51
_journal_year 1995
_chemical_formula_sum 'C16 H10 O2'
_chemical_formula_weight 234.26
_space_group_IT_number 14
_space_group_name_Hall '-P 2yn'
_space_group_name_H-M_alt 'P 1 21/n 1'
_symmetry_cell_setting monoclinic
_symmetry_space_group_name_Hall '-P 2yn'
_symmetry_space_group_name_H-M 'P 1 21/n 1'
_cell_angle_alpha 90.0
_cell_angle_beta 94.344(7)
_cell_angle_gamma 90.0
_cell_formula_units_Z 4
_cell_length_a 9.0480(9)
_cell_length_b 12.6658(13)
_cell_length_c 9.6516(8)
_cell_volume 1102.90(18)
_diffrn_radiation_type Mo
_diffrn_radiation_wavelength 0.71073
_exptl_absorpt_coefficient_mu 0.086
_exptl_crystal_density_diffrn 1.411
_exptl_crystal_F_000 488
_cod_data_source_file hr0026.cif
_cod_data_source_block hr0026a
_cod_original_cell_volume 1102.9(2)
_cod_database_code 2101329

loop_
_space_group_symop_id
_space_group_symop_operation_xyz
1 x,y,z
2 -x+1/2,y+1/2,-z+1/2
3 -x,-y,-z
4 x+1/2,-y+1/2,z+1/2

loop_
_atom_site_label
_atom_site_fract_x
_atom_site_fract_y
_atom_site_fract_z
_atom_site_U_iso_or_equiv
C1 .61395(4) .00201(2) .28231(3) .00442(7)
C2 .71684(4) -.07168(3) .23586(4) .00597(8)
C3 .81064(4) -.05134(3) .13087(4) .00640(8)
C4 .80002(4) .02964(3) .02789(4) .00656(8)
C5 .69696(4) .11108(3) .00772(4) .00595(8)
C6 .60292(4) .14651(2) .10869(3) .00461(7)
C7 .46478(4) .19535(2) .08064(3) .00516(7)
C8 .35848(4) .19868(2) .17919(3) .00451(7)
C9 .20521(4) .21658(2) .14849(3) .00537(7)
C10 .09310(4) .17766(3) .22605(4) .00606(8)
C11 .09820(4) .09437(3) .32558(4) .00640(8)
C12 .21682(4) .02904(3) .36884(3) .00605(8)
C13 .36660(4) .05165(2) .34834(3) .00461(7)
C14 .47916(4) -.02297(3) .33672(3) .00505(7)
C15 .65560(3) .11303(2) .25199(3) .00403(7)
C16 .39596(3) .16579(2) .32572(3) .00417(7)
O1 .73752(4) .16590(3) .33015(4) .00626(8)
O2 .43593(4) .22648(3) .41888(4) .00641(8)
H2 .7164(7) -.1508(6) .2791(7) .02275
H3 .8911(8) -.1129(6) .1132(7) .02319
H4 .8735(7) .0175(5) -.0540(7) .02360
H5 .6844(7) .1482(5) -.0943(7) .02291
H7 .4308(7) .2181(5) -.0266(7) .02150
H9 .1736(7) .2597(5) .0523(7) .02202
H10 -.0200(7) .2046(5) .1942(7) .02242
H11 -.0082(7) .0715(5) .3582(7) .02313
H12 .1920(7) -.0456(6) .4177(7) .02291
H14 .4547(7) -.1058(5) .3555(7) .02186

loop_
_geom_angle_atom_site_label_1
_geom_angle_atom_site_label_2
_geom_angle_atom_site_label_3
_geom_angle
C1 C2 C3 124.04(3)
C4 C5 C6 124.71(3)
C8 C9 C10 124.89(3)
C11 C12 C13 124.22(3)
C5 C6 C15 112.48(3)
C9 C8 C16 113.15(3)
C12 C13 C16 113.63(3)
C2 C1 C15 112.20(3)
C2 C3 C4 128.81(3)
C3 C4 C5 129.67(3)
C9 C10 C11 129.44(3)
C10 C11 C12 128.77(3)
C5 C6 C7 125.50(3)
C7 C8 C9 125.04(3)
C12 C13 C14 125.83(3)
C14 C1 C2 125.63(3)
C6 C7 C8 121.93(3)
C13 C14 C1 122.48(3)
C7 C6 C15 121.50(3)
C7 C8 C16 121.12(3)
C16 C13 C14 120.31(3)
C15 C1 C14 121.82(3)
C6 C15 O1 123.75(3)
C1 C15 O1 123.26(3)
C8 C16 O2 123.97(3)
C13 C16 O2 123.46(3)
C1 C15 C6 112.51(3)
C8 C16 C13 112.38(2)

loop_
_geom_bond_atom_site_label_1
_geom_bond_atom_site_label_2
_geom_bond_distance
C1 C2 1.4149(5)
C5 C6 1.4144(5)
C8 C9 1.4143(5)
C12 C13 1.4136(5)
C2 C3 1.3942(5)
C4 C5 1.3942(5)
C9 C10 1.3955(5)
C11 C12 1.3939(5)
C3 C4 1.4264(5)
C10 C11 1.4252(5)
C14 C1 1.4001(5)
C6 C7 1.4025(5)
C7 C8 1.4036(5)
C13 C14 1.4001(5)
C1 C15 1.4905(4)
C15 C6 1.4900(4)
C8 C16 1.4886(5)
C16 C13 1.4890(5)
C15 O1 1.2174(5)
C16 O2 1.2169(5)
